data_7116292
loop_
_publ_author_name
'Maini, Lucia'
'Gallino, Federico'
'Zambianchi, Massimo'
'Durso, Margherita'
'Gazzano, Massimo'
'Rubini, Katia'
'Gentili, Denis'
'Manet, Ilse'
'Muccini, Michele'
'Toffanin, Stefano'
'Cavallini, Massimiliano'
'Melucci, Manuela'

_publ_section_title
;
 Chemical design enables the control of conformational polymorphism in
 functional 2,3-thieno(bis)imide-ended materials.
;
_journal_issue 11
_journal_name_full 'Chemical communications (Cambridge, England)'
_journal_page_first 2033
_journal_page_last 2035
_journal_paper_doi 10.1039/c4cc09177a
_journal_volume 51
_journal_year 2015
_chemical_formula_sum 'C13 H10 N O2 S2'
_chemical_formula_weight 276.34
_chemical_name_common 'C3-NT4N form B high temperature'
_chemical_name_systematic
;
 ?
;
_space_group_IT_number 2
_symmetry_cell_setting triclinic
_symmetry_space_group_name_Hall '-P 1'
_symmetry_space_group_name_H-M 'P -1'
_atom_sites_solution_hydrogens geom
_atom_sites_solution_primary direct
_atom_sites_solution_secondary difmap
_audit_creation_method SHELXL-97
_audit_update_record
;
2014-11-07 deposited with the CCDC.
2014-12-19 downloaded from the CCDC.
;
_cell_angle_alpha 87.9(1)
_cell_angle_beta 87.40(6)
_cell_angle_gamma 87.05(6)
_cell_formula_units_Z 2
_cell_length_a 5.265(1)
_cell_length_b 5.473(5)
_cell_length_c 22.49(3)
_cell_measurement_reflns_used 1401
_cell_measurement_temperature 293(2)
_cell_measurement_theta_max 22.2950
_cell_measurement_theta_min 3.7220
_cell_volume 646.1(11)
_computing_cell_refinement
;
CrysAlisPro, Agilent Technologies,
Version 1.171.36.28 (release 01-02-2013 CrysAlis171 .NET)
(compiled Feb  1 2013,16:14:44)
;
_computing_data_collection
;
CrysAlisPro, Agilent Technologies,
Version 1.171.36.28 (release 01-02-2013 CrysAlis171 .NET)
(compiled Feb  1 2013,16:14:44)
;
_computing_data_reduction
;
CrysAlisPro, Agilent Technologies,
Version 1.171.36.28 (release 01-02-2013 CrysAlis171 .NET)
(compiled Feb  1 2013,16:14:44)
;
_computing_structure_refinement 'SHELXL-97 (Sheldrick, 2008)'
_diffrn_ambient_temperature 293(2)
_diffrn_detector_area_resol_mean 16.1340
_diffrn_measured_fraction_theta_full 0.989
_diffrn_measured_fraction_theta_max 0.824
_diffrn_measurement_device_type 'Xcalibur, Sapphire3'
_diffrn_measurement_method '\w scans'
_diffrn_radiation_monochromator graphite
_diffrn_radiation_source 'Enhance (Mo) X-ray Source'
_diffrn_radiation_type MoK\a
_diffrn_radiation_wavelength 0.71073
_diffrn_reflns_av_R_equivalents 0.0477
_diffrn_reflns_av_sigmaI/netI 0.0868
_diffrn_reflns_limit_h_max 6
_diffrn_reflns_limit_h_min -6
_diffrn_reflns_limit_k_max 6
_diffrn_reflns_limit_k_min -6
_diffrn_reflns_limit_l_max 28
_diffrn_reflns_limit_l_min -28
_diffrn_reflns_number 5814
_diffrn_reflns_theta_full 25.00
_diffrn_reflns_theta_max 27.86
_diffrn_reflns_theta_min 2.72
_exptl_absorpt_coefficient_mu 0.404
_exptl_absorpt_correction_T_max 1.00000
_exptl_absorpt_correction_T_min 0.90284
_exptl_absorpt_correction_type multi-scan
_exptl_absorpt_process_details
;
CrysAlisPro, Agilent Technologies,
Version 1.171.36.28 (release 01-02-2013 CrysAlis171 .NET)
(compiled Feb  1 2013,16:14:44)
Empirical absorption correction using spherical harmonics,
 implemented in SCALE3 ABSPACK scaling algorithm.
;
_exptl_crystal_colour orange
_exptl_crystal_density_diffrn 1.420
_exptl_crystal_density_method 'not measured'
_exptl_crystal_description plate
_exptl_crystal_F_000 286
_exptl_crystal_preparation Luminescent
_exptl_crystal_recrystallization_method 'From the Melt'
_exptl_crystal_size_max 0.18
_exptl_crystal_size_mid 0.12
_exptl_crystal_size_min 0.02
_refine_diff_density_max 0.323
_refine_diff_density_min -0.232
_refine_diff_density_rms 0.057
_refine_ls_extinction_method none
_refine_ls_goodness_of_fit_ref 1.063
_refine_ls_hydrogen_treatment constr
_refine_ls_matrix_type full
_refine_ls_number_parameters 163
_refine_ls_number_reflns 2522
_refine_ls_number_restraints 0
_refine_ls_restrained_S_all 1.063
_refine_ls_R_factor_all 0.1256
_refine_ls_R_factor_gt 0.0693
_refine_ls_shift/su_max 0.000
_refine_ls_shift/su_mean 0.000
_refine_ls_structure_factor_coef Fsqd
_refine_ls_weighting_details 'calc w=1/[\s^2^(Fo^2^)+(0.0450P)^2^+0.0000P] where P=(Fo^2^+2Fc^2^)/3'
_refine_ls_weighting_scheme calc
_refine_ls_wR_factor_gt 0.1118
_refine_ls_wR_factor_ref 0.1322
_reflns_number_gt 1594
_reflns_number_total 2522
_reflns_threshold_expression >2\s(I)
_cod_data_source_file c4cc09177a2.cif
_cod_data_source_block exp_5296
_cod_depositor_comments
;
The following automatic conversions were performed:

'_symmetry_cell_setting' value 'Triclinic' changed to 'triclinic'
according to
/usr/data/users/saulius/crontab/automatic-downloads/rss-feeds/RSC/lib/dictionaries/cif_core.dic
dictionary named 'cif_core.dic' version 2.4.2 from 2011-04-26.

Automatic conversion script
Id: cif_fix_values 2935 2014-11-11 08:27:57Z andrius 

 Adding full bibliography for 7116291--7116294.cif.
;
_cod_original_sg_symbol_H-M P-1
_cod_database_code 7116292

loop_
_symmetry_equiv_pos_as_xyz
'x, y, z'
'-x, -y, -z'

loop_
_atom_site_label
_atom_site_type_symbol
_atom_site_fract_x
_atom_site_fract_y
_atom_site_fract_z
_atom_site_U_iso_or_equiv
_atom_site_adp_type
_atom_site_occupancy
_atom_site_symmetry_multiplicity
_atom_site_calc_flag
_atom_site_refinement_flags
C1 C 0.0530(6) -0.0318(6) 0.02824(14) 0.0431(9) Uani 1 1 d .
C2 C 0.0029(7) -0.2226(6) 0.06755(17) 0.0529(10) Uani 1 1 d .
H2 H -0.1143 -0.3385 0.0606 0.063 Uiso 1 1 calc R
C3 C 0.1437(7) -0.2282(6) 0.11933(17) 0.0524(10) Uani 1 1 d .
H3 H 0.1277 -0.3469 0.1497 0.063 Uiso 1 1 calc R
C4 C 0.3056(7) -0.0429(6) 0.12053(16) 0.0458(9) Uani 1 1 d .
C5 C 0.4781(6) 0.0063(6) 0.16741(16) 0.0429(9) Uani 1 1 d .
C6 C 0.5136(7) -0.1248(6) 0.22076(16) 0.0455(9) Uani 1 1 d .
H6 H 0.4264 -0.2626 0.2330 0.055 Uiso 1 1 calc R
C7 C 0.6988(7) -0.0209(6) 0.25358(16) 0.0451(9) Uani 1 1 d .
C8 C 0.7991(6) 0.1821(6) 0.22703(15) 0.0437(9) Uani 1 1 d .
C9 C 0.9976(7) 0.2723(7) 0.26371(17) 0.0485(10) Uani 1 1 d .
C10 C 0.8242(7) -0.0701(7) 0.31174(17) 0.0515(10) Uani 1 1 d .
C11 C 1.1809(8) 0.1288(7) 0.36177(17) 0.0643(12) Uani 1 1 d .
H11A H 1.3255 0.2186 0.3466 0.077 Uiso 1 1 calc R
H11B H 1.2434 -0.0356 0.3729 0.077 Uiso 1 1 calc R
C12 C 1.0699(9) 0.2493(8) 0.41624(19) 0.0813(14) Uani 1 1 d .
H12A H 0.9346 0.1525 0.4337 0.098 Uiso 1 1 calc R
H12B H 0.9961 0.4095 0.4051 0.098 Uiso 1 1 calc R
C13 C 1.2692(10) 0.2773(10) 0.4624(2) 0.131(2) Uani 1 1 d .
H13A H 1.1900 0.3515 0.4970 0.196 Uiso 1 1 calc R
H13B H 1.3997 0.3790 0.4458 0.196 Uiso 1 1 calc R
H13C H 1.3434 0.1191 0.4734 0.196 Uiso 1 1 calc R
N1 N 1.0023(6) 0.1139(5) 0.31389(13) 0.0514(8) Uani 1 1 d .
O1 O 0.7898(5) -0.2283(5) 0.34956(12) 0.0727(9) Uani 1 1 d .
O2 O 1.1334(5) 0.4437(4) 0.25468(12) 0.0660(8) Uani 1 1 d .
S1 S 0.67196(18) 0.25677(16) 0.15985(4) 0.0498(3) Uani 1 1 d .
S2 S 0.28114(18) 0.14383(16) 0.05705(4) 0.0505(3) Uani 1 1 d .

loop_
_atom_site_aniso_label
_atom_site_aniso_U_11
_atom_site_aniso_U_22
_atom_site_aniso_U_33
_atom_site_aniso_U_23
_atom_site_aniso_U_13
_atom_site_aniso_U_12
C1 0.045(2) 0.033(2) 0.052(3) -0.0045(19) -0.0007(19) -0.0036(16)
C2 0.057(3) 0.040(2) 0.063(3) -0.003(2) -0.010(2) -0.0152(18)
C3 0.061(3) 0.041(2) 0.056(3) 0.0087(18) -0.012(2) -0.0134(19)
C4 0.043(2) 0.040(2) 0.055(3) -0.0037(18) 0.0004(19) -0.0052(17)
C5 0.038(2) 0.038(2) 0.053(3) -0.0051(18) 0.0034(19) -0.0072(16)
C6 0.051(2) 0.032(2) 0.055(3) -0.0038(18) -0.001(2) -0.0110(17)
C7 0.044(2) 0.040(2) 0.052(3) 0.0030(18) 0.0010(19) -0.0079(17)
C8 0.046(2) 0.041(2) 0.045(2) -0.0018(18) -0.0008(19) -0.0108(17)
C9 0.050(2) 0.049(2) 0.046(3) 0.0006(19) 0.0030(19) -0.0066(19)
C10 0.050(3) 0.050(3) 0.054(3) 0.005(2) 0.000(2) -0.0043(19)
C11 0.055(3) 0.077(3) 0.060(3) 0.008(2) -0.004(2) -0.007(2)
C12 0.079(3) 0.104(4) 0.060(3) -0.007(3) -0.014(3) 0.010(3)
C13 0.124(5) 0.183(6) 0.088(4) -0.039(4) -0.049(4) 0.021(4)
N1 0.050(2) 0.061(2) 0.045(2) 0.0035(16) -0.0076(16) -0.0119(16)
O1 0.086(2) 0.0636(19) 0.069(2) 0.0263(16) -0.0095(17) -0.0151(15)
O2 0.0636(18) 0.0676(19) 0.070(2) 0.0041(15) -0.0052(15) -0.0372(15)
S1 0.0533(6) 0.0466(6) 0.0507(7) 0.0047(5) -0.0032(5) -0.0173(4)
S2 0.0538(6) 0.0490(6) 0.0501(7) 0.0014(5) -0.0033(5) -0.0177(5)

loop_
_atom_type_symbol
_atom_type_description
_atom_type_scat_dispersion_real
_atom_type_scat_dispersion_imag
_atom_type_scat_source
C C 0.0033 0.0016 'International Tables Vol C Tables 4.2.6.8 and 6.1.1.4'
H H 0.0000 0.0000 'International Tables Vol C Tables 4.2.6.8 and 6.1.1.4'
N N 0.0061 0.0033 'International Tables Vol C Tables 4.2.6.8 and 6.1.1.4'
O O 0.0106 0.0060 'International Tables Vol C Tables 4.2.6.8 and 6.1.1.4'
S S 0.1246 0.1234 'International Tables Vol C Tables 4.2.6.8 and 6.1.1.4'

loop_
_geom_angle_atom_site_label_1
_geom_angle_atom_site_label_2
_geom_angle_atom_site_label_3
_geom_angle
_geom_angle_site_symmetry_1
_geom_angle_site_symmetry_3
C2 C1 C1 129.9(4) . 2
C2 C1 S2 109.1(3) . .
C1 C1 S2 121.1(3) 2 .
C1 C2 C3 114.4(3) . .
C4 C3 C2 113.4(3) . .
C3 C4 C5 127.7(3) . .
C3 C4 S2 110.4(3) . .
C5 C4 S2 121.9(3) . .
C6 C5 C4 128.0(3) . .
C6 C5 S1 111.8(3) . .
C4 C5 S1 120.2(3) . .
C5 C6 C7 110.9(3) . .
C8 C7 C6 114.3(3) . .
C8 C7 C10 107.9(3) . .
C6 C7 C10 137.8(3) . .
C7 C8 C9 110.2(3) . .
C7 C8 S1 112.4(3) . .
C9 C8 S1 137.3(3) . .
O2 C9 N1 125.0(4) . .
O2 C9 C8 130.1(4) . .
N1 C9 C8 104.9(3) . .
O1 C10 N1 125.3(4) . .
O1 C10 C7 130.0(4) . .
N1 C10 C7 104.7(3) . .
N1 C11 C12 114.4(3) . .
C11 C12 C13 112.0(4) . .
C9 N1 C10 112.2(3) . .
C9 N1 C11 123.9(3) . .
C10 N1 C11 123.8(3) . .
C8 S1 C5 90.68(19) . .
C4 S2 C1 92.82(18) . .

loop_
_geom_bond_atom_site_label_1
_geom_bond_atom_site_label_2
_geom_bond_distance
_geom_bond_site_symmetry_2
C1 C2 1.371(5) .
C1 C1 1.435(7) 2
C1 S2 1.738(4) .
C2 C3 1.407(5) .
C3 C4 1.359(5) .
C4 C5 1.463(5) .
C4 S2 1.731(4) .
C5 C6 1.390(5) .
C5 S1 1.750(4) .
C6 C7 1.404(5) .
C7 C8 1.361(4) .
C7 C10 1.501(5) .
C8 C9 1.476(5) .
C8 S1 1.708(4) .
C9 O2 1.214(4) .
C9 N1 1.398(5) .
C10 O1 1.206(4) .
C10 N1 1.414(4) .
C11 N1 1.468(4) .
C11 C12 1.494(5) .
C12 C13 1.526(6) .
